data_7027278
loop_
_publ_author_name
'Liu, Jia-Cheng'
'Fu, De-Gang'
'Zhuang, Jin-Zhong'
'Duan, Chun-Ying'
'You, Xiao-Zeng'

_publ_section_title
;
 Linear trinuclear and one-dimensional copper(II) complexes containing
 co-bridging end-on azido and triazole ligands. Crystal structures and
 magnetic properties of [Cu3(atrz)2(N3)6] and [Cu(atrz)2(N3)]NO3
 (atrz&#x2005;=&#x2005;4-amino-1,2,4-triazole)
;
_journal_issue 14
_journal_name_full 'Journal of the Chemical Society, Dalton Transactions'
_journal_page_first 2337
_journal_paper_doi 10.1039/a900619b
_journal_year 1999
_chemical_formula_analytical 'C8 H16 Cu2 N24 O6'
_chemical_formula_moiety 'C8 H16 Cu2 N24 O6'
_chemical_formula_structural 'C8 H16 Cu2 N24 O6'
_chemical_formula_sum 'C8 H16 Cu2 N24 O6'
_chemical_formula_weight 671.53
_chemical_name_systematic
; 
 ? 
;
_space_group_IT_number 2
_symmetry_cell_setting triclinic
_symmetry_space_group_name_Hall '-P 1'
_symmetry_space_group_name_H-M 'P -1'
_atom_sites_solution_hydrogens geom
_atom_sites_solution_primary direct
_atom_sites_solution_secondary difmap
_audit_creation_method SHELXL
_cell_angle_alpha 70.95(2)
_cell_angle_beta 84.824(13)
_cell_angle_gamma 74.253(15)
_cell_formula_units_Z 1
_cell_length_a 7.0069(11)
_cell_length_b 8.533(2)
_cell_length_c 11.013(2)
_cell_measurement_reflns_used 40
_cell_measurement_temperature 293(2)
_cell_measurement_theta_max 10.11
_cell_measurement_theta_min 5.07
_cell_volume 599.0(2)
_computing_cell_refinement 'Siemens XSCANS'
_computing_data_collection 'Siemens XSCANS'
_computing_data_reduction 'Siemens SHELXTL'
_computing_molecular_graphics 'Siemens SHELXTL'
_computing_publication_material 'Siemens SHELXTL'
_computing_structure_refinement 'Siemens SHELXTL'
_computing_structure_solution 'Siemens SHELXTL'
_diffrn_ambient_temperature 293(2)
_diffrn_measurement_device 'Siemens P4'
_diffrn_measurement_method '2\q/\w scans'
_diffrn_radiation_monochromator graphite
_diffrn_radiation_source 'fine-focus sealed tube'
_diffrn_radiation_type MoK\a
_diffrn_radiation_wavelength 0.71073
_diffrn_reflns_av_R_equivalents 0.0208
_diffrn_reflns_av_sigmaI/netI 0.0267
_diffrn_reflns_limit_h_max 8
_diffrn_reflns_limit_h_min -1
_diffrn_reflns_limit_k_max 9
_diffrn_reflns_limit_k_min -9
_diffrn_reflns_limit_l_max 13
_diffrn_reflns_limit_l_min -13
_diffrn_reflns_number 2632
_diffrn_reflns_theta_max 24.99
_diffrn_reflns_theta_min 1.96
_diffrn_standards_decay_% 5.62
_diffrn_standards_interval_count 97
_diffrn_standards_number 3
_exptl_absorpt_coefficient_mu 1.857
_exptl_absorpt_correction_T_max 0.4722
_exptl_absorpt_correction_T_min 0.2718
_exptl_absorpt_correction_type empirical
_exptl_crystal_colour 'pale-green                 '
_exptl_crystal_density_diffrn 1.861
_exptl_crystal_density_meas ?
_exptl_crystal_density_method none
_exptl_crystal_description 'thin plate'
_exptl_crystal_F_000 338
_exptl_crystal_size_max 0.50
_exptl_crystal_size_mid 0.40
_exptl_crystal_size_min 0.20
_refine_diff_density_max 0.905
_refine_diff_density_min -0.892
_refine_diff_density_rms 0.117
_refine_ls_extinction_coef none
_refine_ls_extinction_method none
_refine_ls_goodness_of_fit_all 1.051
_refine_ls_goodness_of_fit_obs 1.063
_refine_ls_hydrogen_treatment 'riding model'
_refine_ls_matrix_type full
_refine_ls_number_parameters 184
_refine_ls_number_reflns 2072
_refine_ls_number_restraints 0
_refine_ls_restrained_S_all 1.058
_refine_ls_restrained_S_obs 1.063
_refine_ls_R_factor_all 0.0489
_refine_ls_R_factor_obs 0.0466
_refine_ls_shift/esd_max 0.000
_refine_ls_shift/esd_mean 0.000
_refine_ls_structure_factor_coef Fsqd
_refine_ls_weighting_details 'w=1/[\s^2^(Fo^2^)+(0.0935P)^2^+0.8110P] where P=(Fo^2^+2Fc^2^)/3'
_refine_ls_weighting_scheme calc
_refine_ls_wR_factor_all 0.1352
_refine_ls_wR_factor_obs 0.1312
_reflns_number_observed 1944
_reflns_number_total 2073
_reflns_observed_criterion >2sigma(I)
_cod_data_source_file 900619Bsup1.cif
_cod_data_source_block 2.cif
_cod_depositor_comments
;
The following automatic conversions were performed:

'_symmetry_cell_setting' value 'Triclinic' changed to 'triclinic'
according to /home/saulius/struct/CIF-dictionaries/cif_core.dic
dictionary named 'cif_core.dic' version 2.4.2 from 2011-04-26.

Automatic conversion script
Id: cif_fix_values 1891 2012-01-12 08:04:46Z andrius 

The following automatic conversions were performed:

'_exptl_crystal_density_meas' value 'none' was changed to '?' - the
value is perceived as not measured.

Automatic conversion script
Id: cif_fix_values 3008 2015-01-20 13:52:24Z robertas 

The following automatic conversions were performed:

'_refine_ls_weighting_scheme' value 'calc
w=1/[\s^2^(Fo^2^)+(0.0935P)^2^+0.8110P] where P=(Fo^2^+2Fc^2^)/3' was
changed to 'calc'. New tag '_refine_ls_weighting_details' was
created. The value of the new tag was set to
'w=1/[\s^2^(Fo^2^)+(0.0935P)^2^+0.8110P] where P=(Fo^2^+2Fc^2^)/3'.

Automatic conversion script
Id: cif_fix_values 3143 2015-03-26 13:38:13Z robertas 
;
_cod_original_cell_volume 599.1(2)
_cod_original_sg_symbol_H-M 'P-1   '
_cod_database_code 7027278

loop_
_symmetry_equiv_pos_as_xyz
'x, y, z'
'-x, -y, -z'

loop_
_atom_site_aniso_label
_atom_site_aniso_U_11
_atom_site_aniso_U_22
_atom_site_aniso_U_33
_atom_site_aniso_U_23
_atom_site_aniso_U_13
_atom_site_aniso_U_12
Cu1 0.0131(3) 0.0247(4) 0.0183(3) -0.0042(2) -0.0004(2) -0.0024(2)
Cu2 0.0136(3) 0.0230(4) 0.0257(4) -0.0100(3) -0.0021(2) -0.0044(2)
N1 0.0167(13) 0.0274(14) 0.0245(14) -0.0064(12) 0.0000(10) -0.0055(11)
N2 0.0181(14) 0.034(2) 0.0275(15) -0.0033(13) -0.0027(11) -0.0066(12)
N3 0.0230(14) 0.0238(14) 0.0210(13) -0.0027(11) -0.0035(11) -0.0051(11)
N4 0.031(2) 0.036(2) 0.0201(13) 0.0032(12) -0.0054(12) -0.0110(13)
N5 0.0142(13) 0.0268(14) 0.0245(14) -0.0083(11) -0.0008(10) -0.0054(11)
N6 0.0146(13) 0.0302(15) 0.0276(14) -0.0128(12) 0.0012(11) -0.0077(11)
N7 0.0251(14) 0.0257(14) 0.0258(14) -0.0120(12) 0.0006(11) -0.0061(12)
N8 0.036(2) 0.054(2) 0.042(2) -0.035(2) 0.004(2) -0.009(2)
N9 0.0194(14) 0.024(2) 0.035(2) -0.0074(13) -0.0012(11) -0.0055(11)
N10 0.028(2) 0.029(2) 0.062(2) -0.005(2) -0.0073(15) -0.0063(13)
N11 0.075(4) 0.032(2) 0.164(6) 0.017(3) -0.014(4) -0.014(2)
C1 0.021(2) 0.035(2) 0.024(2) -0.0029(14) -0.0032(13) -0.0109(14)
C2 0.020(2) 0.034(2) 0.027(2) -0.0053(15) -0.0033(13) -0.0079(14)
C3 0.020(2) 0.027(2) 0.028(2) -0.0104(14) -0.0011(13) -0.0070(13)
C4 0.018(2) 0.032(2) 0.029(2) -0.0131(14) 0.0032(13) -0.0064(14)
N12 0.037(2) 0.044(2) 0.042(2) -0.013(2) 0.0121(15) -0.014(2)
O1 0.051(2) 0.044(2) 0.052(2) -0.006(2) -0.009(2) -0.009(2)
O2 0.082(3) 0.045(2) 0.065(2) -0.028(2) 0.006(2) -0.006(2)
O3 0.085(3) 0.061(2) 0.034(2) -0.0137(15) 0.001(2) -0.020(2)

loop_
_atom_site_label
_atom_site_type_symbol
_atom_site_fract_x
_atom_site_fract_y
_atom_site_fract_z
_atom_site_U_iso_or_equiv
_atom_site_thermal_displace_type
_atom_site_occupancy
_atom_site_calc_flag
_atom_site_refinement_flags
Cu1 Cu 0.0000 0.0000 0.5000 0.0198(2) Uani 1 d S
Cu2 Cu 0.5000 0.0000 0.5000 0.0201(2) Uani 1 d S
N1 N 0.1565(4) -0.1644(4) 0.6581(3) 0.0234(6) Uani 1 d .
N2 N 0.3458(4) -0.1650(4) 0.6822(3) 0.0278(6) Uani 1 d .
N3 N 0.2382(4) -0.3381(3) 0.8499(3) 0.0236(6) Uani 1 d .
N4 N 0.2348(5) -0.4551(4) 0.9735(3) 0.0314(7) Uani 1 d .
H4B H 0.3360(5) -0.4890(4) 1.0231(3) 0.038 Uiso 1 calc R
H4C H 0.1316(5) -0.4930(4) 0.9997(3) 0.038 Uiso 1 calc R
N5 N 0.2006(4) -0.1027(3) 0.3862(3) 0.0217(6) Uani 1 d .
N6 N 0.4002(4) -0.1123(4) 0.3934(3) 0.0229(6) Uani 1 d .
N7 N 0.3603(4) -0.2184(4) 0.2476(3) 0.0247(6) Uani 1 d .
N8 N 0.4086(6) -0.2885(5) 0.1462(4) 0.0393(9) Uani 1 d .
H8A H 0.5291(6) -0.3110(5) 0.1198(4) 0.047 Uiso 1 calc R
H8B H 0.3175(6) -0.3089(5) 0.1107(4) 0.047 Uiso 1 calc R
N9 N 0.2301(4) 0.1702(4) 0.4835(3) 0.0268(6) Uani 1 d .
N10 N 0.2191(5) 0.3151(4) 0.4227(4) 0.0414(8) Uani 1 d .
N11 N 0.2075(9) 0.4529(6) 0.3575(7) 0.101(2) Uani 1 d .
C1 C 0.0946(5) -0.2693(5) 0.7596(3) 0.0275(7) Uani 1 d .
H1A H -0.0289(5) -0.2929(5) 0.7682(3) 0.033 Uiso 1 calc R
C2 C 0.3897(5) -0.2696(4) 0.7978(3) 0.0278(7) Uani 1 d .
H2A H 0.5095(5) -0.2936(4) 0.8388(3) 0.033 Uiso 1 calc R
C3 C 0.1803(5) -0.1670(4) 0.2976(3) 0.0240(7) Uani 1 d .
H3A H 0.0614(5) -0.1761(4) 0.2729(3) 0.029 Uiso 1 calc R
C4 C 0.4917(5) -0.1824(4) 0.3085(3) 0.0259(7) Uani 1 d .
H4A H 0.6275(5) -0.2042(4) 0.2927(3) 0.031 Uiso 1 calc R
N12 N 0.1783(5) 0.1483(5) 0.9532(3) 0.0413(8) Uani 1 d .
O1 O 0.0878(6) 0.2857(5) 0.8717(4) 0.0513(9) Uani 1 d .
O2 O 0.2206(6) 0.0147(4) 0.9235(4) 0.0640(10) Uani 1 d .
O3 O 0.2228(6) 0.1517(5) 1.0579(3) 0.0602(9) Uani 1 d .

loop_
_atom_type_symbol
_atom_type_description
_atom_type_scat_dispersion_real
_atom_type_scat_dispersion_imag
_atom_type_scat_source
C C 0.0033 0.0016 'International Tables Vol C Tables 4.2.6.8 and 6.1.1.4'
H H 0.0000 0.0000 'International Tables Vol C Tables 4.2.6.8 and 6.1.1.4'
N N 0.0061 0.0033 'International Tables Vol C Tables 4.2.6.8 and 6.1.1.4'
O O 0.0106 0.0060 'International Tables Vol C Tables 4.2.6.8 and 6.1.1.4'
Cu Cu 0.3201 1.2651 'International Tables Vol C Tables 4.2.6.8 and 6.1.1.4'

loop_
_geom_angle_atom_site_label_1
_geom_angle_atom_site_label_2
_geom_angle_atom_site_label_3
_geom_angle
_geom_angle_site_symmetry_1
_geom_angle_site_symmetry_3
N5 Cu1 N5 180.0 2_556 .
N5 Cu1 N1 90.49(11) 2_556 2_556
N5 Cu1 N1 89.51(11) . 2_556
N5 Cu1 N1 89.51(11) 2_556 .
N5 Cu1 N1 90.49(11) . .
N1 Cu1 N1 180.0 2_556 .
N5 Cu1 N9 97.64(10) 2_556 .
N5 Cu1 N9 82.36(10) . .
N1 Cu1 N9 94.42(10) 2_556 .
N1 Cu1 N9 85.58(10) . .
N5 Cu1 N9 82.36(10) 2_556 2_556
N5 Cu1 N9 97.64(10) . 2_556
N1 Cu1 N9 85.58(10) 2_556 2_556
N1 Cu1 N9 94.42(10) . 2_556
N9 Cu1 N9 180.0 . 2_556
N6 Cu2 N6 180.0 2_656 .
N6 Cu2 N9 88.97(11) 2_656 2_656
N6 Cu2 N9 91.03(11) . 2_656
N6 Cu2 N9 91.03(11) 2_656 .
N6 Cu2 N9 88.97(11) . .
N9 Cu2 N9 180.0 2_656 .
N6 Cu2 N2 87.64(11) 2_656 2_656
N6 Cu2 N2 92.36(11) . 2_656
N9 Cu2 N2 82.45(11) 2_656 2_656
N9 Cu2 N2 97.55(11) . 2_656
N6 Cu2 N2 92.36(11) 2_656 .
N6 Cu2 N2 87.64(11) . .
N9 Cu2 N2 97.55(11) 2_656 .
N9 Cu2 N2 82.45(11) . .
N2 Cu2 N2 180.0 2_656 .
C1 N1 N2 107.9(3) . .
C1 N1 Cu1 128.4(2) . .
N2 N1 Cu1 123.2(2) . .
C2 N2 N1 106.6(3) . .
C2 N2 Cu2 139.8(2) . .
N1 N2 Cu2 113.4(2) . .
C2 N3 C1 105.6(3) . .
C2 N3 N4 125.8(3) . .
C1 N3 N4 128.6(3) . .
C3 N5 N6 107.7(3) . .
C3 N5 Cu1 131.3(2) . .
N6 N5 Cu1 121.0(2) . .
C4 N6 N5 107.0(3) . .
C4 N6 Cu2 130.1(2) . .
N5 N6 Cu2 122.3(2) . .
C4 N7 C3 107.1(3) . .
C4 N7 N8 124.2(3) . .
C3 N7 N8 128.6(3) . .
N10 N9 Cu2 117.9(2) . .
N10 N9 Cu1 129.7(2) . .
Cu2 N9 Cu1 104.05(12) . .
N11 N10 N9 175.9(6) . .
N1 C1 N3 109.3(3) . .
N2 C2 N3 110.7(3) . .
N5 C3 N7 108.8(3) . .
N6 C4 N7 109.5(3) . .
O3 N12 O2 122.5(4) . .
O3 N12 O1 119.3(4) . .
O2 N12 O1 118.2(4) . .

loop_
_geom_bond_atom_site_label_1
_geom_bond_atom_site_label_2
_geom_bond_distance
_geom_bond_site_symmetry_2
Cu1 N5 2.011(3) 2_556
Cu1 N5 2.011(3) .
Cu1 N1 2.029(3) 2_556
Cu1 N1 2.029(3) .
Cu1 N9 2.406(3) .
Cu1 N9 2.406(3) 2_556
Cu2 N6 2.008(3) 2_656
Cu2 N6 2.008(3) .
Cu2 N9 2.029(3) 2_656
Cu2 N9 2.029(3) .
Cu2 N2 2.402(3) 2_656
Cu2 N2 2.402(3) .
N1 C1 1.307(4) .
N1 N2 1.374(4) .
N2 C2 1.301(4) .
N3 C2 1.343(4) .
N3 C1 1.351(4) .
N3 N4 1.404(4) .
N5 C3 1.299(4) .
N5 N6 1.387(4) .
N6 C4 1.301(4) .
N7 C4 1.339(4) .
N7 C3 1.348(4) .
N7 N8 1.406(4) .
N9 N10 1.183(4) .
N10 N11 1.146(6) .
N12 O3 1.233(5) .
N12 O2 1.239(5) .
N12 O1 1.263(5) .
